data_7215903
loop_
_publ_author_name
'Saha, Subrata'
'Akhuli, Bidyut'
'Ravikumar, I.'
'Lakshminarayanan, P. S.'
'Ghosh, Pradyut'

_publ_section_title
;
 Recognition of fluoride in fluorophenyl attached tripodal amide
 receptors: structural evidence of solvent capped encapsulation of anion
 in a C3v-symmetric tripodal cleft
;
_journal_issue 22
_journal_name_full CrystEngComm
_journal_page_first 4796
_journal_paper_doi 10.1039/c3ce42440e
_journal_volume 16
_journal_year 2014
_chemical_formula_sum 'C27 H18 F12 N4 O3'
_chemical_formula_weight 674.45
_chemical_name_systematic
; 
 ? 
;
_space_group_IT_number 14
_symmetry_cell_setting monoclinic
_symmetry_space_group_name_Hall '-P 2ybc'
_symmetry_space_group_name_H-M 'P 1 21/c 1'
_atom_sites_solution_hydrogens geom
_atom_sites_solution_primary direct
_atom_sites_solution_secondary difmap
_audit_creation_method SHELXL-97
_cell_angle_alpha 90.00
_cell_angle_beta 103.322(4)
_cell_angle_gamma 90.00
_cell_formula_units_Z 4
_cell_length_a 10.8910(17)
_cell_length_b 17.196(3)
_cell_length_c 14.431(2)
_cell_measurement_reflns_used 2751
_cell_measurement_temperature 293(2)
_cell_measurement_theta_max 20.14
_cell_measurement_theta_min 2.26
_cell_volume 2629.9(7)
_computing_cell_refinement 'Bruker SMART'
_computing_data_collection 'Bruker SMART'
_computing_data_reduction 'Bruker SAINT'
_computing_molecular_graphics 'MERCURY 2.3'
_computing_publication_material 'ORTEP 3v.2'
_computing_structure_refinement 'SHELXL-97 (Sheldrick, 2008)'
_computing_structure_solution 'SHELXS-97 (Sheldrick, 2008)'
_diffrn_ambient_temperature 293(2)
_diffrn_measured_fraction_theta_full 0.998
_diffrn_measured_fraction_theta_max 0.998
_diffrn_measurement_device_type 'CCD area detector'
_diffrn_measurement_method 'phi and omega scans'
_diffrn_radiation_monochromator graphite
_diffrn_radiation_source 'fine-focus sealed tube'
_diffrn_radiation_type MoK\a
_diffrn_radiation_wavelength 0.71073
_diffrn_reflns_av_R_equivalents 0.0667
_diffrn_reflns_av_unetI/netI 0.0436
_diffrn_reflns_limit_h_max 10
_diffrn_reflns_limit_h_min -10
_diffrn_reflns_limit_k_max 16
_diffrn_reflns_limit_k_min -16
_diffrn_reflns_limit_l_max 13
_diffrn_reflns_limit_l_min -14
_diffrn_reflns_number 15142
_diffrn_reflns_theta_full 20.21
_diffrn_reflns_theta_max 20.21
_diffrn_reflns_theta_min 1.87
_exptl_absorpt_coefficient_mu 0.170
_exptl_absorpt_correction_T_max 0.9966
_exptl_absorpt_correction_T_min 0.9932
_exptl_absorpt_correction_type multi-scan
_exptl_absorpt_process_details SADABS
_exptl_crystal_colour COLORLESS
_exptl_crystal_density_diffrn 1.703
_exptl_crystal_density_method 'not measured'
_exptl_crystal_description BLOCK
_exptl_crystal_F_000 1360
_exptl_crystal_size_max 0.04
_exptl_crystal_size_mid 0.03
_exptl_crystal_size_min 0.02
_refine_diff_density_max 0.204
_refine_diff_density_min -0.208
_refine_diff_density_rms 0.051
_refine_ls_extinction_method none
_refine_ls_goodness_of_fit_ref 1.012
_refine_ls_hydrogen_treatment mixed
_refine_ls_matrix_type full
_refine_ls_number_parameters 415
_refine_ls_number_reflns 2531
_refine_ls_number_restraints 0
_refine_ls_restrained_S_all 1.012
_refine_ls_R_factor_all 0.0533
_refine_ls_R_factor_gt 0.0391
_refine_ls_shift/su_max 0.000
_refine_ls_shift/su_mean 0.000
_refine_ls_structure_factor_coef Fsqd
_refine_ls_weighting_details 'calc w=1/[\s^2^(Fo^2^)+(0.0775P)^2^+0.0000P] where P=(Fo^2^+2Fc^2^)/3'
_refine_ls_weighting_scheme calc
_refine_ls_wR_factor_gt 0.1005
_refine_ls_wR_factor_ref 0.1123
_reflns_number_gt 1990
_reflns_number_total 2531
_reflns_threshold_expression >2sigma(I)
_cod_data_source_file c3ce42440e2.cif
_cod_data_source_block L1
_cod_depositor_comments
;
The following automatic conversions were performed:

'_symmetry_cell_setting' value 'Monoclinic' changed to 'monoclinic'
according to
/usr/data/users/saulius/crontab/automatic-downloads/rss-feeds/RSC/lib/dictionaries/cif_core.dic
dictionary named 'cif_core.dic' version 2.4.2 from
2011-04-26.

'_exptl_absorpt_correction_type' value 'MULTI-SCAN'
changed to 'multi-scan' according to
/usr/data/users/saulius/crontab/automatic-downloads/rss-feeds/RSC/lib/dictionaries/cif_core.dic
dictionary named 'cif_core.dic' version 2.4.2 from 2011-04-26.

Automatic conversion script
Id: cif_fix_values 2281 2013-09-26 08:29:07Z andrius 
;
_cod_original_sg_symbol_H-M 'P2(1)/c  '
_cod_database_code 7215903

loop_
_symmetry_equiv_pos_as_xyz
'x, y, z'
'-x, y+1/2, -z+1/2'
'-x, -y, -z'
'x, -y-1/2, z-1/2'

loop_
_atom_site_label
_atom_site_type_symbol
_atom_site_fract_x
_atom_site_fract_y
_atom_site_fract_z
_atom_site_U_iso_or_equiv
_atom_site_adp_type
_atom_site_occupancy
_atom_site_symmetry_multiplicity
_atom_site_calc_flag
_atom_site_refinement_flags
C4 C 0.5633(3) 0.39191(18) 0.3264(2) 0.0317(9) Uani 1 1 d .
C17 C 0.7513(4) 0.3374(2) 0.7646(2) 0.0374(9) Uani 1 1 d .
C16 C 0.6217(3) 0.33694(18) 0.7291(2) 0.0340(9) Uani 1 1 d .
C3 C 0.4255(3) 0.37690(18) 0.2822(3) 0.0328(9) Uani 1 1 d .
C15 C 0.5642(3) 0.38649(18) 0.6577(2) 0.0306(8) Uani 1 1 d .
C10 C 0.2548(3) 0.11974(19) 0.4689(2) 0.0402(9) Uani 1 1 d .
H10A H 0.2176 0.1141 0.5235 0.048 Uiso 1 1 calc R
H10B H 0.2344 0.0733 0.4303 0.048 Uiso 1 1 calc R
C20 C 0.6411(3) 0.43815(18) 0.6225(2) 0.0356(9) Uani 1 1 d .
H20 H 0.6056 0.4728 0.5743 0.043 Uiso 1 1 calc R
C9 C 0.6326(3) 0.35321(18) 0.4055(2) 0.0343(9) Uani 1 1 d .
C21 C 0.6677(3) 0.15082(19) 0.5696(2) 0.0358(9) Uani 1 1 d .
C24 C 0.6860(3) 0.06892(19) 0.4424(2) 0.0385(9) Uani 1 1 d .
H24 H 0.6502 0.0408 0.3878 0.046 Uiso 1 1 calc R
C8 C 0.7598(3) 0.3664(2) 0.4393(2) 0.0390(9) Uani 1 1 d .
C18 C 0.8242(3) 0.3876(2) 0.7284(2) 0.0387(9) Uani 1 1 d .
C19 C 0.7689(3) 0.43798(19) 0.6587(2) 0.0363(9) Uani 1 1 d .
C22 C 0.4683(3) 0.10900(18) 0.4463(2) 0.0352(9) Uani 1 1 d .
C23 C 0.6090(3) 0.10957(18) 0.4895(2) 0.0322(9) Uani 1 1 d .
C5 C 0.6277(3) 0.44393(19) 0.2812(2) 0.0378(9) Uani 1 1 d .
H5 H 0.5845 0.4701 0.2270 0.045 Uiso 1 1 calc R
C12 C 0.2104(3) 0.3437(2) 0.6026(2) 0.0389(9) Uani 1 1 d .
H12A H 0.1869 0.3891 0.5627 0.047 Uiso 1 1 calc R
H12B H 0.1634 0.3452 0.6521 0.047 Uiso 1 1 calc R
C2 C 0.2202(3) 0.3362(2) 0.3033(2) 0.0383(9) Uani 1 1 d .
H2A H 0.2085 0.2896 0.2643 0.046 Uiso 1 1 calc R
H2B H 0.1810 0.3793 0.2641 0.046 Uiso 1 1 calc R
C25 C 0.8142(4) 0.0698(2) 0.4753(3) 0.0404(9) Uani 1 1 d .
C26 C 0.8699(3) 0.1115(2) 0.5542(3) 0.0437(10) Uani 1 1 d .
C13 C 0.4259(3) 0.38546(18) 0.6067(2) 0.0327(9) Uani 1 1 d .
C6 C 0.7541(3) 0.4572(2) 0.3155(3) 0.0404(9) Uani 1 1 d .
C11 C 0.1725(3) 0.27100(19) 0.5423(2) 0.0361(9) Uani 1 1 d .
H11A H 0.2020 0.2258 0.5814 0.043 Uiso 1 1 calc R
H11B H 0.0811 0.2684 0.5246 0.043 Uiso 1 1 calc R
C27 C 0.7961(3) 0.1510(2) 0.6019(2) 0.0387(9) Uani 1 1 d .
C14 C 0.1941(3) 0.18900(18) 0.4108(2) 0.0380(9) Uani 1 1 d .
H14A H 0.2218 0.1896 0.3515 0.046 Uiso 1 1 calc R
H14B H 0.1035 0.1811 0.3948 0.046 Uiso 1 1 calc R
C1 C 0.1587(3) 0.32558(19) 0.3864(2) 0.0368(9) Uani 1 1 d .
H1A H 0.1604 0.3749 0.4193 0.044 Uiso 1 1 calc R
H1B H 0.0710 0.3114 0.3620 0.044 Uiso 1 1 calc R
C7 C 0.8196(3) 0.4191(2) 0.3950(3) 0.0418(9) Uani 1 1 d .
N3 N 0.3451(3) 0.34799(15) 0.64721(18) 0.0370(7) Uani 1 1 d .
H3 H 0.3729 0.3256 0.7013 0.044 Uiso 1 1 calc R
N4 N 0.3911(2) 0.12413(15) 0.50275(18) 0.0347(7) Uani 1 1 d .
H4 H 0.4225 0.1369 0.5610 0.042 Uiso 1 1 calc R
N2 N 0.3538(2) 0.35134(15) 0.33816(18) 0.0374(8) Uani 1 1 d .
H2 H 0.3876 0.3434 0.3974 0.045 Uiso 1 1 calc R
N1 N 0.2198(2) 0.26582(15) 0.45546(17) 0.0316(7) Uani 1 1 d .
F12 F 0.60020(18) 0.19347(11) 0.61900(13) 0.0485(6) Uani 1 1 d .
F4 F 0.57924(17) 0.29934(11) 0.45207(12) 0.0435(5) Uani 1 1 d .
F8 F 0.55554(18) 0.28437(10) 0.76812(12) 0.0444(5) Uani 1 1 d .
F5 F 0.84436(18) 0.48633(11) 0.62269(14) 0.0545(6) Uani 1 1 d .
F11 F 0.84995(19) 0.19280(12) 0.68033(14) 0.0600(6) Uani 1 1 d .
F6 F 0.95058(19) 0.38620(12) 0.76050(14) 0.0611(7) Uani 1 1 d .
F1 F 0.81670(19) 0.50753(11) 0.27126(14) 0.0579(6) Uani 1 1 d .
F3 F 0.82476(17) 0.32591(12) 0.51496(13) 0.0533(6) Uani 1 1 d .
F9 F 0.88878(19) 0.03135(12) 0.42710(14) 0.0603(6) Uani 1 1 d .
F7 F 0.80400(18) 0.28672(11) 0.83452(13) 0.0530(6) Uani 1 1 d .
F10 F 0.99688(19) 0.11338(12) 0.58566(15) 0.0623(6) Uani 1 1 d .
F2 F 0.94350(18) 0.43355(12) 0.42980(15) 0.0609(6) Uani 1 1 d .
O3 O 0.3936(2) 0.41931(12) 0.52996(16) 0.0392(6) Uani 1 1 d .
O2 O 0.4310(2) 0.09261(13) 0.36088(17) 0.0457(7) Uani 1 1 d .
O1 O 0.3833(2) 0.39056(15) 0.19680(17) 0.0506(7) Uani 1 1 d .

loop_
_atom_site_aniso_label
_atom_site_aniso_U_11
_atom_site_aniso_U_22
_atom_site_aniso_U_33
_atom_site_aniso_U_23
_atom_site_aniso_U_13
_atom_site_aniso_U_12
C4 0.039(2) 0.030(2) 0.027(2) -0.0033(17) 0.0089(18) 0.0024(18)
C17 0.045(3) 0.036(2) 0.025(2) 0.0041(18) -0.0055(19) 0.009(2)
C16 0.051(3) 0.023(2) 0.029(2) 0.0018(17) 0.0108(19) -0.0011(19)
C3 0.037(2) 0.034(2) 0.026(2) -0.0027(17) 0.006(2) 0.0009(17)
C15 0.036(2) 0.0256(19) 0.027(2) 0.0003(17) 0.0024(17) 0.0014(18)
C10 0.044(2) 0.035(2) 0.042(2) -0.0066(18) 0.0082(18) -0.0007(18)
C20 0.043(3) 0.031(2) 0.029(2) 0.0040(17) 0.0005(18) 0.0030(18)
C9 0.044(3) 0.028(2) 0.032(2) -0.0008(18) 0.012(2) 0.0016(18)
C21 0.044(3) 0.029(2) 0.036(2) -0.0011(18) 0.013(2) 0.0053(18)
C24 0.048(3) 0.035(2) 0.031(2) 0.0053(17) 0.0053(19) 0.0021(19)
C8 0.034(3) 0.040(2) 0.038(2) -0.002(2) -0.002(2) 0.010(2)
C18 0.026(2) 0.044(2) 0.041(2) 0.002(2) -0.0045(19) 0.0032(19)
C19 0.035(2) 0.031(2) 0.040(2) 0.0044(19) 0.0035(19) -0.0010(18)
C22 0.048(3) 0.028(2) 0.027(2) -0.0008(17) 0.004(2) 0.0000(17)
C23 0.042(2) 0.028(2) 0.026(2) 0.0019(17) 0.0077(19) 0.0040(18)
C5 0.042(3) 0.037(2) 0.034(2) 0.0005(18) 0.0087(19) 0.0026(19)
C12 0.039(2) 0.044(2) 0.034(2) -0.0006(18) 0.0101(17) -0.0023(18)
C2 0.034(2) 0.046(2) 0.031(2) 0.0024(17) 0.0003(17) -0.0023(18)
C25 0.045(3) 0.035(2) 0.045(2) 0.003(2) 0.018(2) 0.011(2)
C26 0.034(3) 0.041(2) 0.053(3) 0.005(2) 0.003(2) 0.004(2)
C13 0.044(2) 0.0252(19) 0.029(2) 0.0019(18) 0.0072(19) -0.0009(18)
C6 0.039(3) 0.035(2) 0.052(3) -0.006(2) 0.020(2) -0.006(2)
C11 0.029(2) 0.040(2) 0.038(2) 0.0014(18) 0.0051(17) -0.0015(16)
C27 0.041(3) 0.035(2) 0.034(2) -0.0059(19) -0.005(2) -0.0055(19)
C14 0.031(2) 0.040(2) 0.038(2) -0.0050(19) -0.0003(17) -0.0033(17)
C1 0.0273(19) 0.042(2) 0.037(2) 0.0012(18) -0.0004(17) 0.0040(17)
C7 0.025(2) 0.047(2) 0.050(3) -0.013(2) 0.002(2) -0.002(2)
N3 0.0383(19) 0.0419(18) 0.0275(16) 0.0055(14) 0.0007(15) -0.0038(15)
N4 0.0336(19) 0.0423(18) 0.0262(16) -0.0056(13) 0.0026(15) 0.0028(14)
N2 0.0309(18) 0.0521(19) 0.0255(16) 0.0066(14) -0.0008(15) -0.0037(14)
N1 0.0308(16) 0.0345(17) 0.0276(16) -0.0019(14) 0.0033(13) -0.0010(13)
F12 0.0505(13) 0.0477(12) 0.0466(12) -0.0132(10) 0.0096(10) -0.0037(10)
F4 0.0473(12) 0.0435(12) 0.0377(12) 0.0081(10) 0.0056(10) 0.0026(10)
F8 0.0565(13) 0.0385(12) 0.0374(11) 0.0077(10) 0.0094(10) 0.0028(10)
F5 0.0419(13) 0.0503(13) 0.0675(15) 0.0154(11) 0.0046(11) -0.0059(11)
F11 0.0516(14) 0.0599(14) 0.0606(15) -0.0159(12) -0.0032(11) -0.0055(11)
F6 0.0428(15) 0.0702(15) 0.0626(14) 0.0135(11) -0.0038(11) 0.0094(11)
F1 0.0539(14) 0.0538(13) 0.0711(15) -0.0005(12) 0.0247(12) -0.0129(11)
F3 0.0439(13) 0.0591(14) 0.0505(13) 0.0003(11) -0.0022(11) 0.0135(11)
F9 0.0546(14) 0.0664(15) 0.0615(14) -0.0021(12) 0.0165(12) 0.0193(12)
F7 0.0588(14) 0.0501(13) 0.0429(12) 0.0130(11) -0.0027(10) 0.0128(11)
F10 0.0426(15) 0.0634(15) 0.0759(15) -0.0003(12) 0.0035(12) 0.0045(11)
F2 0.0358(14) 0.0672(15) 0.0778(16) -0.0109(12) 0.0094(11) -0.0006(11)
O3 0.0428(15) 0.0385(14) 0.0322(15) 0.0073(12) 0.0001(12) -0.0055(11)
O2 0.0452(15) 0.0555(16) 0.0356(16) -0.0084(13) 0.0073(12) -0.0029(12)
O1 0.0417(16) 0.079(2) 0.0297(16) 0.0072(13) 0.0046(12) 0.0005(13)

loop_
_atom_type_symbol
_atom_type_description
_atom_type_scat_dispersion_real
_atom_type_scat_dispersion_imag
_atom_type_scat_source
C C 0.0033 0.0016 'International Tables Vol C Tables 4.2.6.8 and 6.1.1.4'
H H 0.0000 0.0000 'International Tables Vol C Tables 4.2.6.8 and 6.1.1.4'
N N 0.0061 0.0033 'International Tables Vol C Tables 4.2.6.8 and 6.1.1.4'
O O 0.0106 0.0060 'International Tables Vol C Tables 4.2.6.8 and 6.1.1.4'
F F 0.0171 0.0103 'International Tables Vol C Tables 4.2.6.8 and 6.1.1.4'

loop_
_geom_angle_atom_site_label_1
_geom_angle_atom_site_label_2
_geom_angle_atom_site_label_3
_geom_angle
C9 C4 C5 117.3(3)
C9 C4 C3 124.4(3)
C5 C4 C3 118.1(3)
F7 C17 C18 120.7(3)
F7 C17 C16 119.5(3)
C18 C17 C16 119.8(3)
F8 C16 C15 122.1(3)
F8 C16 C17 116.3(3)
C15 C16 C17 121.6(3)
O1 C3 N2 122.5(3)
O1 C3 C4 119.6(3)
N2 C3 C4 117.9(3)
C16 C15 C20 117.4(3)
C16 C15 C13 126.0(3)
C20 C15 C13 116.4(3)
N4 C10 C14 115.2(3)
C19 C20 C15 120.2(3)
F4 C9 C8 116.7(3)
F4 C9 C4 121.6(3)
C8 C9 C4 121.7(3)
F12 C21 C27 117.1(3)
F12 C21 C23 121.1(3)
C27 C21 C23 121.7(3)
C25 C24 C23 120.6(3)
F3 C8 C7 120.4(3)
F3 C8 C9 119.9(3)
C7 C8 C9 119.6(3)
F6 C18 C17 119.9(3)
F6 C18 C19 120.6(3)
C17 C18 C19 119.5(3)
F5 C19 C18 118.1(3)
F5 C19 C20 120.4(3)
C18 C19 C20 121.5(3)
O2 C22 N4 123.2(3)
O2 C22 C23 118.7(3)
N4 C22 C23 118.0(3)
C21 C23 C24 117.0(3)
C21 C23 C22 125.3(3)
C24 C23 C22 117.6(3)
C6 C5 C4 120.8(3)
N3 C12 C11 113.9(3)
N2 C2 C1 109.8(3)
F9 C25 C26 118.7(3)
F9 C25 C24 120.0(3)
C26 C25 C24 121.2(3)
F10 C26 C27 119.8(3)
F10 C26 C25 121.1(3)
C27 C26 C25 119.1(3)
O3 C13 N3 123.0(3)
O3 C13 C15 118.5(3)
N3 C13 C15 118.5(3)
F1 C6 C7 118.7(3)
F1 C6 C5 120.7(3)
C7 C6 C5 120.6(3)
N1 C11 C12 115.9(3)
F11 C27 C26 119.8(3)
F11 C27 C21 119.8(3)
C26 C27 C21 120.3(3)
N1 C14 C10 116.7(3)
N1 C1 C2 113.9(3)
F2 C7 C8 119.6(3)
F2 C7 C6 120.4(3)
C8 C7 C6 119.9(3)
C13 N3 C12 122.0(3)
C22 N4 C10 121.8(3)
C3 N2 C2 122.3(3)
C11 N1 C14 111.2(2)
C11 N1 C1 110.0(2)
C14 N1 C1 108.6(2)

loop_
_geom_bond_atom_site_label_1
_geom_bond_atom_site_label_2
_geom_bond_distance
C4 C9 1.385(4)
C4 C5 1.389(4)
C4 C3 1.511(4)
C17 F7 1.356(4)
C17 C18 1.357(5)
C17 C16 1.386(5)
C16 F8 1.357(4)
C16 C15 1.373(4)
C3 O1 1.234(4)
C3 N2 1.322(4)
C15 C20 1.395(4)
C15 C13 1.516(5)
C10 N4 1.454(4)
C10 C14 1.517(4)
C20 C19 1.369(5)
C9 F4 1.352(4)
C9 C8 1.378(5)
C21 F12 1.352(4)
C21 C27 1.369(5)
C21 C23 1.381(4)
C24 C25 1.367(5)
C24 C23 1.385(4)
C8 F3 1.349(4)
C8 C7 1.359(5)
C18 F6 1.347(4)
C18 C19 1.359(4)
C19 F5 1.354(4)
C22 O2 1.238(4)
C22 N4 1.324(4)
C22 C23 1.515(4)
C5 C6 1.371(5)
C12 N3 1.461(4)
C12 C11 1.525(4)
C2 N2 1.449(4)
C2 C1 1.513(4)
C25 F9 1.357(4)
C25 C26 1.363(5)
C26 F10 1.353(4)
C26 C27 1.355(5)
C13 O3 1.229(3)
C13 N3 1.330(4)
C6 F1 1.350(4)
C6 C7 1.370(5)
C11 N1 1.464(4)
C27 F11 1.355(4)
C14 N1 1.468(4)
C1 N1 1.479(4)
C7 F2 1.350(4)
